data_2014140
loop_
_publ_author_name
'Hu, Mao-Lin'
'Miao, Qian'
'Shi, Qian'
'Ye, Ming-De'

_publ_section_title
;Poly[[bis[aqua(1,10-phenanthroline)lanthanum(III)]-\m-aqua-di-\m-5-sulfonatoisophthalato]
 monohydrate] and poly[[[triaqualanthanum(III)]-\m-5-sulfonatoisophthalato]
 monohydrate]
;
_journal_issue 9
_journal_name_full 'Acta Crystallographica Section C'
_journal_page_first m460
_journal_page_last m464
_journal_paper_doi 10.1107/S0108270104018645
_journal_volume 60
_journal_year 2004
_chemical_formula_iupac '[La (C8 H3 O7 S1) (H2 O1)3] , H2 O'
_chemical_formula_moiety 'C8 H9 La O10 S , H2 O'
_chemical_formula_sum 'C8 H11 La O11 S'
_chemical_formula_weight 454.14
_chemical_name_systematic
;
Poly[[triaqualanthanum(III)-\m-5-sulfonatoisophthalato] monohydrate]
;
_space_group_IT_number 14
_symmetry_cell_setting monoclinic
_symmetry_space_group_name_Hall '-P 2yn'
_symmetry_space_group_name_H-M 'P 1 21/n 1'
_atom_sites_solution_hydrogens geom
_atom_sites_solution_primary direct
_atom_sites_solution_secondary difmap
_audit_creation_method SHELXL97
_cell_angle_alpha 90.00
_cell_angle_beta 92.6060(10)
_cell_angle_gamma 90.00
_cell_formula_units_Z 4
_cell_length_a 7.9902(2)
_cell_length_b 15.4229(4)
_cell_length_c 10.5753(2)
_cell_measurement_reflns_used 5538
_cell_measurement_temperature 298(2)
_cell_measurement_theta_max 25.18
_cell_measurement_theta_min 2.33
_cell_volume 1301.87(5)
_computing_cell_refinement 'SAINT (Bruker, 2002)'
_computing_data_collection 'SMART (Bruker, 2002)'
_computing_data_reduction SAINT
_computing_molecular_graphics 'XP (Bruker, 2002)'
_computing_publication_material SHELXL97
_computing_structure_refinement 'SHELXL97 (Sheldrick, 1997)'
_computing_structure_solution 'SHELXS97 (Sheldrick, 1997)'
_diffrn_ambient_temperature 298(2)
_diffrn_measured_fraction_theta_full 0.998
_diffrn_measured_fraction_theta_max 0.998
_diffrn_measurement_device_type 'Bruker APEX CCD area-detector'
_diffrn_measurement_method '\f and \w'
_diffrn_radiation_monochromator graphite
_diffrn_radiation_source 'fine-focus sealed tube'
_diffrn_radiation_type MoK\a
_diffrn_radiation_wavelength 0.71073
_diffrn_reflns_av_R_equivalents 0.0152
_diffrn_reflns_av_sigmaI/netI 0.0171
_diffrn_reflns_limit_h_max 9
_diffrn_reflns_limit_h_min -9
_diffrn_reflns_limit_k_max 10
_diffrn_reflns_limit_k_min -18
_diffrn_reflns_limit_l_max 12
_diffrn_reflns_limit_l_min -12
_diffrn_reflns_number 6724
_diffrn_reflns_theta_full 25.19
_diffrn_reflns_theta_max 25.19
_diffrn_reflns_theta_min 2.34
_diffrn_standards_decay_% 0
_diffrn_standards_interval_time 0
_diffrn_standards_number 0
_exptl_absorpt_coefficient_mu 3.499
_exptl_absorpt_correction_T_max 0.7131
_exptl_absorpt_correction_T_min 0.3329
_exptl_absorpt_correction_type multi-scan
_exptl_absorpt_process_details '(SADABS; Bruker, 2002)'
_exptl_crystal_colour colourless
_exptl_crystal_density_diffrn 2.317
_exptl_crystal_density_meas ?
_exptl_crystal_density_method 'not measured'
_exptl_crystal_description prism
_exptl_crystal_F_000 880
_exptl_crystal_size_max 0.35
_exptl_crystal_size_mid 0.28
_exptl_crystal_size_min 0.10
_refine_diff_density_max 0.480
_refine_diff_density_min -0.553
_refine_ls_extinction_method none
_refine_ls_goodness_of_fit_ref 1.146
_refine_ls_hydrogen_treatment mixed
_refine_ls_matrix_type full
_refine_ls_number_parameters 214
_refine_ls_number_reflns 2345
_refine_ls_number_restraints 12
_refine_ls_restrained_S_all 1.145
_refine_ls_R_factor_all 0.0185
_refine_ls_R_factor_gt 0.0179
_refine_ls_shift/su_max 0.002
_refine_ls_shift/su_mean 0.000
_refine_ls_structure_factor_coef Fsqd
_refine_ls_weighting_details 'calc w = 1/[\s^2^(Fo^2^)+(0.0252P)^2^+0.8212P] where P=(Fo^2^+2Fc^2^)/3'
_refine_ls_weighting_scheme calc
_refine_ls_wR_factor_gt 0.0463
_refine_ls_wR_factor_ref 0.0467
_reflns_number_gt 2307
_reflns_number_total 2345
_reflns_threshold_expression I>2\s(I)
_cod_data_source_file fg1760.cif
_cod_data_source_block II
_cod_depositor_comments
;
The following automatic conversions were performed:
'_symmetry_cell_setting' value 'Monoclinic' changed to 'monoclinic'
according to '/home/saulius/struct/CIF-dictionaries/cif_core.dic'
dictionary named 'cif_core.dic' version 2.4.1 from 2010-06-29.

Automatic conversion script
Id: cif_fix_enum 1527 2010-12-29 10:47:43Z saulius 

The following automatic conversions were performed:

'_symmetry_cell_setting' value 'Monoclinic' changed to 'monoclinic'
according to /home/saulius/struct/CIF-dictionaries/cif_core.dic
dictionary named 'cif_core.dic' version 2.4.1 from 2010-06-29.

Automatic conversion script
Id: cif_fix_values 1715 2011-07-08 13:25:40Z adriana 

The following automatic conversions were performed:

'_exptl_crystal_density_meas' value 'not measured' was changed to '?'
- the value is perceived as not measured.

Automatic conversion script
Id: cif_fix_values 3008 2015-01-20 13:52:24Z robertas 
;
_cod_original_sg_symbol_Hall -P2yn
_cod_original_sg_symbol_H-M 'P 21/n'
_cod_database_code 2014140
_cod_database_fobs_code 2014140

loop_
_symmetry_equiv_pos_as_xyz
'x, y, z'
'-x+1/2, y+1/2, -z+1/2'
'-x, -y, -z'
'x-1/2, -y-1/2, z-1/2'

loop_
_atom_site_label
_atom_site_fract_x
_atom_site_fract_y
_atom_site_fract_z
_atom_site_U_iso_or_equiv
_atom_site_adp_type
_atom_site_calc_flag
_atom_site_refinement_flags
_atom_site_occupancy
_atom_site_disorder_assembly
_atom_site_disorder_group
_atom_site_type_symbol
La1 0.499634(16) 0.839870(8) 0.543278(12) 0.01376(7) Uani d . 1 . . La
S1 0.20380(8) 0.84055(3) 0.83036(6) 0.01515(14) Uani d . 1 . . S
O1 0.3581(2) 0.83021(11) 0.76215(17) 0.0204(4) Uani d . 1 . . O
O2 0.1661(2) 0.76389(11) 0.90281(16) 0.0241(4) Uani d . 1 . . O
O3 0.0647(2) 0.86916(12) 0.74665(16) 0.0233(4) Uani d . 1 . . O
O4 0.0477(2) 1.17926(12) 0.88963(16) 0.0217(4) Uani d . 1 . . O
O5 0.2293(2) 1.22867(12) 1.03367(18) 0.0292(4) Uani d . 1 . . O
O6 0.4610(2) 1.01780(12) 1.34810(15) 0.0229(4) Uani d . 1 . . O
O7 0.4232(2) 0.87713(12) 1.31483(16) 0.0248(4) Uani d . 1 . . O
O8 0.2101(2) 0.91684(12) 0.52846(17) 0.0208(4) Uani d D 1 . . O
O9 0.7663(2) 0.90711(13) 0.4851(2) 0.0315(5) Uani d D 1 . . O
O10 0.7504(2) 0.78516(12) 0.68595(17) 0.0233(4) Uani d D 1 . . O
O11 -0.0152(3) 1.16204(12) 0.6450(2) 0.0295(5) Uani d D 1 . . O
C1 0.2272(3) 1.07620(16) 0.9956(2) 0.0175(5) Uani d . 1 . . C
C2 0.3096(3) 1.05780(16) 1.1107(2) 0.0185(5) Uani d . 1 . . C
H2 0.3373 1.1028 1.1662 0.022 Uiso calc R 1 . . H
C3 0.3515(3) 0.97327(15) 1.1444(2) 0.0163(5) Uani d . 1 . . C
C4 0.3201(3) 0.90653(16) 1.0583(2) 0.0168(5) Uani d . 1 . . C
H4 0.3509 0.8499 1.0786 0.020 Uiso calc R 1 . . H
C5 0.2419(3) 0.92546(16) 0.9412(2) 0.0159(5) Uani d . 1 . . C
C6 0.1911(3) 1.00914(15) 0.9100(2) 0.0178(5) Uani d . 1 . . C
H6 0.1338 1.0203 0.8333 0.021 Uiso calc R 1 . . H
C7 0.1668(3) 1.16634(15) 0.9702(2) 0.0179(5) Uani d . 1 . . C
C8 0.4194(3) 0.95473(15) 1.2780(2) 0.0162(5) Uani d . 1 . . C
H8A 0.156(3) 0.9052(18) 0.5920(16) 0.019 Uiso d D 1 . . H
H8B 0.162(3) 0.9000(18) 0.4620(15) 0.019 Uiso d D 1 . . H
H10A 0.835(3) 0.8180(15) 0.687(2) 0.019 Uiso d D 1 . . H
H10B 0.762(3) 0.7463(14) 0.741(2) 0.019 Uiso d D 1 . . H
H11A -0.037(3) 1.2097(13) 0.616(2) 0.019 Uiso d D 1 . . H
H11B -0.001(4) 1.1613(15) 0.7244(16) 0.019 Uiso d D 1 . . H
H9A 0.826(3) 0.8823(14) 0.437(2) 0.019 Uiso d D 1 . . H
H9B 0.772(3) 0.9600(10) 0.485(2) 0.019 Uiso d D 1 . . H

loop_
_atom_site_aniso_label
_atom_site_aniso_U_11
_atom_site_aniso_U_22
_atom_site_aniso_U_33
_atom_site_aniso_U_12
_atom_site_aniso_U_13
_atom_site_aniso_U_23
La1 0.01780(10) 0.01119(10) 0.01221(9) -0.00072(5) -0.00025(6) -0.00106(4)
S1 0.0205(3) 0.0125(3) 0.0125(3) -0.0023(2) 0.0016(2) -0.0012(2)
O1 0.0248(9) 0.0201(9) 0.0167(9) -0.0007(7) 0.0051(7) -0.0016(6)
O2 0.0385(11) 0.0139(9) 0.0202(9) -0.0065(8) 0.0065(8) -0.0001(7)
O3 0.0242(9) 0.0255(10) 0.0199(9) -0.0020(8) -0.0031(7) -0.0022(8)
O4 0.0282(10) 0.0175(9) 0.0189(9) 0.0045(7) -0.0043(8) 0.0001(7)
O5 0.0379(11) 0.0130(9) 0.0354(11) 0.0032(8) -0.0132(9) -0.0037(8)
O6 0.0319(10) 0.0206(9) 0.0159(8) -0.0013(8) -0.0024(7) -0.0046(7)
O7 0.0397(11) 0.0175(10) 0.0168(9) 0.0028(8) -0.0037(8) 0.0033(7)
O8 0.0223(9) 0.0237(10) 0.0164(9) -0.0014(7) 0.0004(7) 0.0007(8)
O9 0.0320(11) 0.0156(10) 0.0483(13) 0.0000(8) 0.0183(9) -0.0025(9)
O10 0.0246(9) 0.0220(10) 0.0228(9) -0.0025(8) -0.0041(7) 0.0028(7)
O11 0.0338(12) 0.0302(12) 0.0241(11) 0.0013(8) -0.0016(9) -0.0071(8)
C1 0.0206(12) 0.0129(12) 0.0191(12) 0.0018(10) 0.0004(10) 0.0006(9)
C2 0.0218(12) 0.0154(12) 0.0182(12) 0.0002(10) -0.0004(10) -0.0044(9)
C3 0.0194(12) 0.0137(12) 0.0155(11) -0.0012(9) -0.0007(9) -0.0011(9)
C4 0.0206(12) 0.0135(12) 0.0165(11) -0.0002(9) 0.0022(9) 0.0009(9)
C5 0.0197(12) 0.0140(12) 0.0142(11) -0.0015(9) 0.0031(9) -0.0024(9)
C6 0.0217(12) 0.0160(12) 0.0153(11) -0.0003(9) -0.0014(9) 0.0017(10)
C7 0.0229(13) 0.0128(13) 0.0181(13) 0.0004(9) 0.0009(11) 0.0004(9)
C8 0.0183(11) 0.0167(13) 0.0137(11) 0.0008(9) 0.0006(9) -0.0001(9)

loop_
_atom_type_symbol
_atom_type_description
_atom_type_scat_dispersion_real
_atom_type_scat_dispersion_imag
_atom_type_scat_source
C C 0.0033 0.0016 'International Tables Vol C Tables 4.2.6.8 and 6.1.1.4'
H H 0.0000 0.0000 'International Tables Vol C Tables 4.2.6.8 and 6.1.1.4'
O O 0.0106 0.0060 'International Tables Vol C Tables 4.2.6.8 and 6.1.1.4'
S S 0.1246 0.1234 'International Tables Vol C Tables 4.2.6.8 and 6.1.1.4'
La La -0.2871 2.4523 'International Tables Vol C Tables 4.2.6.8 and 6.1.1.4'

loop_
_geom_angle_atom_site_label_1
_geom_angle_atom_site_label_2
_geom_angle_atom_site_label_3
_geom_angle_site_symmetry_1
_geom_angle_site_symmetry_3
_geom_angle
O9 La1 O6 . 3_677 69.69(6)
O9 La1 O7 . 1_554 80.83(7)
O6 La1 O7 3_677 1_554 105.07(6)
O9 La1 O2 . 4_675 69.25(6)
O6 La1 O2 3_677 4_675 138.69(6)
O7 La1 O2 1_554 4_675 72.60(6)
O9 La1 O10 . . 68.25(7)
O6 La1 O10 3_677 . 86.59(6)
O7 La1 O10 1_554 . 140.85(6)
O2 La1 O10 4_675 . 74.31(6)
O9 La1 O8 . . 124.64(6)
O6 La1 O8 3_677 . 73.65(6)
O7 La1 O8 1_554 . 70.32(6)
O2 La1 O8 4_675 . 136.58(6)
O10 La1 O8 . . 147.74(6)
O9 La1 O4 . 2_546 127.10(6)
O6 La1 O4 3_677 2_546 136.73(5)
O7 La1 O4 1_554 2_546 116.33(6)
O2 La1 O4 4_675 2_546 69.77(6)
O10 La1 O4 . 2_546 69.56(6)
O8 La1 O4 . 2_546 108.08(6)
O9 La1 O5 . 2_546 142.91(7)
O6 La1 O5 3_677 2_546 142.63(6)
O7 La1 O5 1_554 2_546 73.53(6)
O2 La1 O5 4_675 2_546 77.67(6)
O10 La1 O5 . 2_546 118.65(6)
O8 La1 O5 . 2_546 70.85(6)
O4 La1 O5 2_546 2_546 49.67(6)
O9 La1 O1 . . 130.80(7)
O6 La1 O1 3_677 . 72.17(6)
O7 La1 O1 1_554 . 139.42(6)
O2 La1 O1 4_675 . 136.30(5)
O10 La1 O1 . . 79.68(6)
O8 La1 O1 . . 70.20(6)
O4 La1 O1 2_546 . 68.46(5)
O5 La1 O1 2_546 . 85.05(6)
O2 S1 O3 . . 113.42(11)
O2 S1 O1 . . 111.81(11)
O3 S1 O1 . . 111.69(11)
O2 S1 C5 . . 106.65(11)
O3 S1 C5 . . 106.32(11)
O1 S1 C5 . . 106.41(11)
S1 O1 La1 . . 146.45(11)
S1 O2 La1 . 4_576 158.74(12)
C7 O4 La1 . 2_556 94.62(14)
C7 O5 La1 . 2_556 94.57(15)
C8 O6 La1 . 3_677 167.74(16)
C8 O7 La1 . 1_556 120.86(15)
La1 O8 H8A . . 110.2(19)
La1 O8 H8B . . 106.8(19)
H8A O8 H8B . . 112(2)
La1 O9 H9A . . 119.9(19)
La1 O9 H9B . . 117.7(18)
H9A O9 H9B . . 116(2)
La1 O10 H10A . . 114.2(17)
La1 O10 H10B . . 134.3(17)
H10A O10 H10B . . 110.6(19)
H11A O11 H11B . . 114(2)
C2 C1 C6 . . 119.6(2)
C2 C1 C7 . . 119.0(2)
C6 C1 C7 . . 121.2(2)
C1 C2 C3 . . 121.1(2)
C1 C2 H2 . . 119.4
C3 C2 H2 . . 119.4
C2 C3 C4 . . 119.5(2)
C2 C3 C8 . . 119.2(2)
C4 C3 C8 . . 121.1(2)
C3 C4 C5 . . 119.2(2)
C3 C4 H4 . . 120.4
C5 C4 H4 . . 120.4
C6 C5 C4 . . 121.4(2)
C6 C5 S1 . . 119.30(18)
C4 C5 S1 . . 119.29(19)
C5 C6 C1 . . 119.0(2)
C5 C6 H6 . . 120.5
C1 C6 H6 . . 120.5
O5 C7 O4 . . 120.4(2)
O5 C7 C1 . . 119.8(2)
O4 C7 C1 . . 119.7(2)
O7 C8 O6 . . 123.4(2)
O7 C8 C3 . . 118.0(2)
O6 C8 C3 . . 118.5(2)

loop_
_geom_bond_atom_site_label_1
_geom_bond_atom_site_label_2
_geom_bond_site_symmetry_2
_geom_bond_distance
_geom_bond_publ_flag
La1 O1 . 2.6260(17) yes
La1 O2 4_675 2.5918(17) yes
La1 O4 2_546 2.6090(18) yes
La1 O5 2_546 2.6106(18) yes
La1 O6 3_677 2.4908(17) yes
La1 O7 1_554 2.5308(17) yes
La1 O8 . 2.5984(18) yes
La1 O9 . 2.4726(19) yes
La1 O10 . 2.5937(17) yes
S1 O1 . 1.4654(19) yes
S1 O2 . 1.4478(18) yes
S1 O3 . 1.4576(18) yes
S1 C5 . 1.775(2) ?
O4 C7 . 1.264(3) ?
O5 C7 . 1.263(3) ?
O6 C8 . 1.259(3) ?
O7 C8 . 1.259(3) ?
O8 H8A . 0.835(16) ?
O8 H8B . 0.829(16) ?
O9 H9A . 0.813(16) ?
O9 H9B . 0.817(16) ?
O10 H10A . 0.845(16) ?
O10 H10B . 0.839(16) ?
O11 H11A . 0.811(16) ?
O11 H11B . 0.843(16) ?
C1 C2 . 1.387(3) ?
C1 C6 . 1.395(3) ?
C1 C7 . 1.492(3) ?
C2 C3 . 1.388(3) ?
C2 H2 . 0.93 ?
C3 C4 . 1.390(3) ?
C3 C8 . 1.518(3) ?
C4 C5 . 1.392(3) ?
C4 H4 . 0.93 ?
C5 C6 . 1.388(3) ?
C6 H6 . 0.93 ?

loop_
_geom_hbond_atom_site_label_D
_geom_hbond_atom_site_label_H
_geom_hbond_atom_site_label_A
_geom_hbond_site_symmetry_A
_geom_hbond_distance_DH
_geom_hbond_distance_HA
_geom_hbond_distance_DA
_geom_hbond_angle_DHA
_geom_hbond_publ_flag
O8 H8A O3 . 0.84(2) 1.90(2) 2.731(2) 171(3) yes
O8 H8B O11 3_576 0.83(2) 1.86(2) 2.648(3) 159(2) yes
O9 H9A O11 3_676 0.81(2) 1.90(2) 2.690(3) 164(2) yes
O9 H9B O8 3_676 0.82(2) 1.91(2) 2.726(3) 176(2) yes
O10 H10A O3 1_655 0.84(2) 2.07(2) 2.872(3) 159(2) yes
O10 H10B O5 3_677 0.84(2) 2.41(3) 2.970(3) 125(2) yes
O10 H10B O7 4_675 0.84(2) 2.41(2) 3.140(3) 146(2) yes
O11 H11A O5 4_585 0.81(2) 2.23(2) 2.859(3) 134(2) yes
O11 H11B O4 . 0.84(2) 1.79(2) 2.626(3) 169(2) yes
